data_2312575
loop_
_publ_author_name
'Dailey, Maegan'
'Jackson, Eric W.'
'Ramadhar, Timothy R.'

_publ_section_title
;
 Crystal structures, phase transition, and Hirshfeld surface analyses of
 the bromide and chloride congeners of
 aqua[2,4,6-tris(pyridin-4-yl)-1,3,5-triazine]zinc(II) halide.
;
_journal_coeditor_code ZO3049
_journal_issue 9
_journal_name_full 'Acta crystallographica. Section C, Structural chemistry'
_journal_paper_doi 10.1107/S205322962400737X
_journal_volume 80
_journal_year 2024
_chemical_formula_iupac '[Zn (C18 H12 N6) (H2 O)] Cl2'
_chemical_formula_moiety 'C18 H14 N6 O Zn 2+, 2(Cl -)'
_chemical_formula_sum 'C18 H14 Cl2 N6 O Zn'
_chemical_formula_weight 466.62
_chemical_name_systematic
;
Aqua[2,4,6-tris(pyridin-4-yl)-1,3,5-triazine]zinc(II) dichloride
;
_space_group_crystal_system orthorhombic
_space_group_IT_number 62
_space_group_name_Hall '-P 2ac 2n'
_space_group_name_H-M_alt 'P n m a'
_atom_sites_solution_hydrogens mixed
_atom_sites_solution_primary dual
_audit_creation_method
;
Olex2 1.5
(compiled 2023.08.24 svn.re1ec1418 for OlexSys, GUI svn.r6817)
;
_cell_angle_alpha 90
_cell_angle_beta 90
_cell_angle_gamma 90
_cell_formula_units_Z 4
_cell_length_a 14.1507(5)
_cell_length_b 14.0162(5)
_cell_length_c 9.8624(5)
_cell_measurement_reflns_used 4128
_cell_measurement_temperature 100.00(10)
_cell_measurement_theta_max 75.1110
_cell_measurement_theta_min 5.4530
_cell_volume 1956.10(14)
_computing_cell_refinement
;
CrysAlis PRO (Rigaku OD, 2022)
;
_computing_data_collection
;
CrysAlis PRO (Rigaku OD, 2022)
;
_computing_data_reduction
;
CrysAlis PRO (Rigaku OD, 2022)
;
_computing_molecular_graphics
;
OLEX2 (Dolomanov <i>et al.</i>,  2009)
;
_computing_publication_material
;
OLEX2 (Dolomanov <i>et al.</i>,  2009)
;
_computing_structure_refinement
;
SHELXL2019 (Sheldrick, 2015<i>b</i>)
;
_computing_structure_solution
;
SHELXT (Sheldrick, 2015<i>a</i>)
;
_diffrn_ambient_temperature 100.00(10)
_diffrn_detector 'Hybrid Pixel Array Detector'
_diffrn_detector_area_resol_mean 10.0000
_diffrn_measured_fraction_theta_full 0.997
_diffrn_measured_fraction_theta_max 0.996
_diffrn_measurement_device 'four-circle diffractometer'
_diffrn_measurement_device_type 'Rigaku XtaLAB Synergy Dualflex diffractometer with a HyPix detector'
_diffrn_measurement_method '\w scans'
_diffrn_radiation_monochromator mirror
_diffrn_radiation_probe x-ray
_diffrn_radiation_type 'Cu K\a'
_diffrn_radiation_wavelength 1.54184
_diffrn_reflns_av_R_equivalents 0.0575
_diffrn_reflns_av_unetI/netI 0.0458
_diffrn_reflns_limit_h_max 17
_diffrn_reflns_limit_h_min -13
_diffrn_reflns_limit_k_max 16
_diffrn_reflns_limit_k_min -15
_diffrn_reflns_limit_l_max 11
_diffrn_reflns_limit_l_min -6
_diffrn_reflns_number 7121
_diffrn_reflns_theta_full 67.684
_diffrn_reflns_theta_max 68.230
_diffrn_reflns_theta_min 5.467
_diffrn_source 'micro-focus sealed X-ray tube'
_exptl_absorpt_coefficient_mu 4.445
_exptl_absorpt_correction_T_max 0.534
_exptl_absorpt_correction_T_min 0.316
_exptl_absorpt_correction_type analytical
_exptl_absorpt_process_details
;
[CrysAlis PRO (Rigaku OD, 2022) based on expressions derived by Clark &
Reid
(1995)]
;
_exptl_crystal_colour 'clear colourless'
_exptl_crystal_density_diffrn 1.584
_exptl_crystal_description prism
_exptl_crystal_F_000 944
_exptl_crystal_size_max 0.49
_exptl_crystal_size_mid 0.24
_exptl_crystal_size_min 0.201
_refine_diff_density_max 2.100
_refine_diff_density_min -2.087
_refine_ls_extinction_method none
_refine_ls_goodness_of_fit_ref 1.111
_refine_ls_hydrogen_treatment mixed
_refine_ls_matrix_type full
_refine_ls_number_parameters 140
_refine_ls_number_reflns 1858
_refine_ls_number_restraints 0
_refine_ls_restrained_S_all 1.111
_refine_ls_R_factor_all 0.0820
_refine_ls_R_factor_gt 0.0738
_refine_ls_shift/su_max 0.000
_refine_ls_shift/su_mean 0.000
_refine_ls_structure_factor_coef Fsqd
_refine_ls_weighting_details 'w=1/[\s^2^(Fo^2^)+(0.1309P)^2^+4.6756P] where P=(Fo^2^+2Fc^2^)/3'
_refine_ls_weighting_scheme calc
_refine_ls_wR_factor_gt 0.2117
_refine_ls_wR_factor_ref 0.2197
_reflns_number_gt 1578
_reflns_number_total 1858
_reflns_threshold_expression 'I > 2\s(I)'
_cod_data_source_file zo3049sup1.cif
_cod_data_source_block 3
_cod_database_code 2312575
_shelx_space_group_comment
;
The symmetry employed for this shelxl refinement is uniquely defined
by the following loop, which should always be used as a source of
symmetry information in preference to the above space-group names.
They are only intended as comments.
;
_shelx_estimated_absorpt_t_min 0.219
_shelx_estimated_absorpt_t_max 0.469

loop_
_space_group_symop_operation_xyz
'x, y, z'
'-x+1/2, -y, z+1/2'
'-x, y+1/2, -z'
'x+1/2, -y+1/2, -z+1/2'
'-x, -y, -z'
'x-1/2, y, -z-1/2'
'x, -y-1/2, z'
'-x-1/2, y-1/2, z-1/2'

loop_
_atom_site_type_symbol
_atom_site_label
_atom_site_fract_x
_atom_site_fract_y
_atom_site_fract_z
_atom_site_U_iso_or_equiv
_atom_site_adp_type
_atom_site_calc_flag
_atom_site_occupancy
_atom_site_disorder_assembly
_atom_site_disorder_group
Zn Zn1 0.34263(6) 0.250000 0.54236(11) 0.0329(4) Uani d 1 . .
Cl Cl1 0.29265(9) 0.10944(9) 0.46875(16) 0.0455(5) Uani d 1 . .
O O1 0.3364(3) 0.250000 0.7443(6) 0.0321(11) Uani d 1 . .
N N1 0.4873(4) 0.250000 0.5112(7) 0.0330(13) Uani d 1 . .
N N2 0.8236(3) 0.3350(3) 0.4030(5) 0.0327(9) Uani d 1 . .
N N4 1.0587(3) 0.5947(3) 0.3066(5) 0.0379(10) Uani d 1 . .
N N3 0.9626(4) 0.250000 0.3430(7) 0.0320(13) Uani d 1 . .
C C4 0.7817(5) 0.250000 0.4207(8) 0.0326(15) Uani d 1 . .
C C2 0.6315(3) 0.3358(3) 0.4741(6) 0.0336(11) Uani d 1 . .
H H2 0.663437 0.395235 0.467974 0.040 Uiso calc 1 . .
C C5 0.9138(3) 0.3306(3) 0.3635(6) 0.0322(11) Uani d 1 . .
C C3 0.6808(5) 0.250000 0.4585(7) 0.0320(15) Uani d 1 . .
C C1 0.5354(3) 0.3325(3) 0.4988(6) 0.0356(11) Uani d 1 . .
H H1 0.501758 0.390828 0.507312 0.043 Uiso calc 1 . .
C C8 0.9643(3) 0.4225(3) 0.3421(6) 0.0344(11) Uani d 1 . .
C C9 0.9149(3) 0.5082(3) 0.3413(6) 0.0364(12) Uani d 1 . .
H H9 0.848244 0.509272 0.352790 0.044 Uiso calc 1 . .
C C6 1.1055(3) 0.5123(4) 0.3076(6) 0.0370(12) Uani d 1 . .
H H6 1.172110 0.513512 0.295422 0.044 Uiso calc 1 . .
C C7 1.0615(3) 0.4249(3) 0.3257(6) 0.0359(11) Uani d 1 . .
H H7 1.097345 0.367576 0.326843 0.043 Uiso calc 1 . .
C C10 0.9650(4) 0.5920(4) 0.3233(6) 0.0391(12) Uani d 1 . .
H H10 0.931152 0.650487 0.322906 0.047 Uiso calc 1 . .
H H11 0.367(5) 0.298(5) 0.771(8) 0.06(2) Uiso d 1 . .

loop_
_atom_site_aniso_label
_atom_site_aniso_U_11
_atom_site_aniso_U_22
_atom_site_aniso_U_33
_atom_site_aniso_U_12
_atom_site_aniso_U_13
_atom_site_aniso_U_23
Zn1 0.0174(6) 0.0263(6) 0.0551(7) 0.000 -0.0001(3) 0.000
Cl1 0.0286(7) 0.0377(7) 0.0702(11) -0.0086(5) 0.0002(5) -0.0114(6)
O1 0.019(2) 0.020(2) 0.057(3) 0.000 0.000(2) 0.000
N1 0.017(3) 0.027(3) 0.055(4) 0.000 -0.001(2) 0.000
N2 0.0208(19) 0.0255(19) 0.052(3) -0.0010(15) -0.0019(17) 0.0001(18)
N4 0.033(2) 0.0286(19) 0.052(3) -0.0058(17) 0.001(2) 0.0036(18)
N3 0.021(3) 0.027(3) 0.049(4) 0.000 0.000(2) 0.000
C4 0.025(3) 0.026(3) 0.047(4) 0.000 -0.002(3) 0.000
C2 0.022(2) 0.025(2) 0.054(3) -0.0017(19) 0.001(2) 0.002(2)
C5 0.020(2) 0.026(2) 0.050(3) -0.0009(18) -0.0035(19) 0.000(2)
C3 0.023(3) 0.026(3) 0.047(4) 0.000 -0.001(3) 0.000
C1 0.024(2) 0.023(2) 0.059(3) 0.0018(19) 0.000(2) -0.001(2)
C8 0.027(2) 0.028(2) 0.049(3) -0.0029(19) 0.002(2) -0.005(2)
C9 0.025(2) 0.030(2) 0.055(3) -0.0019(19) -0.002(2) 0.002(2)
C6 0.023(2) 0.034(2) 0.055(3) -0.0033(19) 0.006(2) 0.006(2)
C7 0.026(2) 0.028(2) 0.054(3) 0.0000(19) 0.000(2) 0.001(2)
C10 0.032(3) 0.029(2) 0.056(3) 0.000(2) 0.000(2) 0.000(2)

loop_
_atom_type_symbol
_atom_type_description
_atom_type_scat_dispersion_real
_atom_type_scat_dispersion_imag
_atom_type_scat_source
C C 0.0181 0.0091 'International Tables Vol C Tables 4.2.6.8 and 6.1.1.4'
H H 0.0000 0.0000 'International Tables Vol C Tables 4.2.6.8 and 6.1.1.4'
N N 0.0311 0.0180 'International Tables Vol C Tables 4.2.6.8 and 6.1.1.4'
O O 0.0492 0.0322 'International Tables Vol C Tables 4.2.6.8 and 6.1.1.4'
Cl Cl 0.3639 0.7018 'International Tables Vol C Tables 4.2.6.8 and 6.1.1.4'
Zn Zn -1.5491 0.6778 'International Tables Vol C Tables 4.2.6.8 and 6.1.1.4'

loop_
_exptl_crystal_face_index_h
_exptl_crystal_face_index_k
_exptl_crystal_face_index_l
_exptl_crystal_face_perp_dist
-2 -1 -2 0.0993
0 2 -1 0.1535
0 1 -2 0.1299
0 1 -1 0.1407
-2 2 -1 0.1425
1 0 0 0.3673
0 -1 -2 0.0850
-2 -1 -1 0.1054
-2 1 -2 0.1316
-1 0 0 0.1225
-2 1 2 0.1249
0 -2 -1 0.0704
0 -1 0 0.0565
0 2 1 0.1563
0 -1 2 0.0725
2 1 1 0.3170
-2 -1 0 0.0955
2 -1 -1 0.2755
1 -1 1 0.1766
1 2 2 0.1936
2 -1 0 0.2993
0 -1 1 0.0629
-2 2 1 0.1452
-2 -2 1 0.0655
1 0 1 0.1936
0 -2 1 0.0473

loop_
_geom_angle_atom_site_label_1
_geom_angle_atom_site_label_2
_geom_angle_atom_site_label_3
_geom_angle_site_symmetry_1
_geom_angle_site_symmetry_3
_geom_angle
_geom_angle_publ_flag
Cl1 Zn1 Cl1 . 7_565 125.55(9) ?
O1 Zn1 Cl1 . 7_565 108.25(7) ?
O1 Zn1 Cl1 . . 108.25(7) ?
O1 Zn1 N1 . . 101.1(2) ?
N1 Zn1 Cl1 . . 105.49(8) ?
N1 Zn1 Cl1 . 7_565 105.49(8) ?
Zn1 O1 H11 . . 107(5) ?
Zn1 O1 H11 . 7_565 107(5) ?
H11 O1 H11 . 7_565 106(10) ?
C1 N1 Zn1 . . 120.8(3) ?
C1 N1 Zn1 7_565 . 120.8(3) ?
C1 N1 C1 7_565 . 118.3(6) ?
C5 N2 C4 . . 114.7(4) ?
C6 N4 C10 . . 117.9(4) ?
C5 N3 C5 . 7_565 115.0(6) ?
N2 C4 N2 7_565 . 125.2(6) ?
N2 C4 C3 . . 117.4(3) ?
N2 C4 C3 7_565 . 117.4(3) ?
C3 C2 H2 . . 120.6 ?
C1 C2 H2 . . 120.6 ?
C1 C2 C3 . . 118.7(4) ?
N2 C5 N3 . . 125.2(4) ?
N2 C5 C8 . . 117.4(4) ?
N3 C5 C8 . . 117.4(4) ?
C2 C3 C4 7_565 . 120.7(3) ?
C2 C3 C4 . . 120.7(3) ?
C2 C3 C2 . 7_565 118.6(6) ?
N1 C1 C2 . . 122.8(4) ?
N1 C1 H1 . . 118.6 ?
C2 C1 H1 . . 118.6 ?
C9 C8 C5 . . 120.5(4) ?
C7 C8 C5 . . 121.0(4) ?
C7 C8 C9 . . 118.5(4) ?
C8 C9 H9 . . 120.8 ?
C10 C9 C8 . . 118.4(5) ?
C10 C9 H9 . . 120.8 ?
N4 C6 H6 . . 118.5 ?
N4 C6 C7 . . 123.0(4) ?
C7 C6 H6 . . 118.5 ?
C8 C7 C6 . . 118.9(4) ?
C8 C7 H7 . . 120.6 ?
C6 C7 H7 . . 120.6 ?
N4 C10 C9 . . 123.3(5) ?
N4 C10 H10 . . 118.4 ?
C9 C10 H10 . . 118.4 ?

loop_
_geom_bond_atom_site_label_1
_geom_bond_atom_site_label_2
_geom_bond_site_symmetry_2
_geom_bond_distance
_geom_bond_publ_flag
Zn1 Cl1 . 2.2155(13) ?
Zn1 Cl1 7_565 2.2156(13) ?
Zn1 O1 . 1.993(6) ?
Zn1 N1 . 2.070(6) ?
O1 H11 7_565 0.84(7) ?
O1 H11 . 0.84(7) ?
N1 C1 . 1.346(5) ?
N1 C1 7_565 1.346(5) ?
N2 C4 . 1.341(5) ?
N2 C5 . 1.337(6) ?
N4 C6 . 1.331(7) ?
N4 C10 . 1.337(7) ?
N3 C5 . 1.339(5) ?
N3 C5 7_565 1.339(5) ?
C4 C3 . 1.477(10) ?
C2 H2 . 0.9500 ?
C2 C3 . 1.399(6) ?
C2 C1 . 1.382(7) ?
C5 C8 . 1.488(6) ?
C1 H1 . 0.9500 ?
C8 C9 . 1.391(7) ?
C8 C7 . 1.384(7) ?
C9 H9 . 0.9500 ?
C9 C10 . 1.382(7) ?
C6 H6 . 0.9500 ?
C6 C7 . 1.387(7) ?
C7 H7 . 0.9500 ?
C10 H10 . 0.9500 ?

loop_
_geom_hbond_atom_site_label_D
_geom_hbond_atom_site_label_H
_geom_hbond_atom_site_label_A
_geom_hbond_site_symmetry_A
_geom_hbond_distance_DH
_geom_hbond_distance_HA
_geom_hbond_distance_DA
_geom_hbond_angle_DHA
_geom_hbond_publ_flag
O1 H11 N4 2_665 0.84(7) 1.87(7) 2.706(5) 173(8) yes

loop_
_geom_torsion_atom_site_label_1
_geom_torsion_atom_site_label_2
_geom_torsion_atom_site_label_3
_geom_torsion_atom_site_label_4
_geom_torsion_site_symmetry_1
_geom_torsion_site_symmetry_2
_geom_torsion_site_symmetry_3
_geom_torsion_site_symmetry_4
_geom_torsion
_geom_torsion_publ_flag
Zn1 N1 C1 C2 . . . . -178.1(5) ?
N2 C4 C3 C2 7_565 . . 7_565 -0.4(10) ?
N2 C4 C3 C2 7_565 . . . -177.8(6) ?
N2 C4 C3 C2 . . . . 0.4(10) ?
N2 C4 C3 C2 . . . 7_565 177.8(6) ?
N2 C5 C8 C9 . . . . -10.5(8) ?
N2 C5 C8 C7 . . . . 168.0(5) ?
N4 C6 C7 C8 . . . . 0.7(9) ?
N3 C5 C8 C9 . . . . 170.2(6) ?
N3 C5 C8 C7 . . . . -11.3(8) ?
C4 N2 C5 N3 . . . . -0.7(9) ?
C4 N2 C5 C8 . . . . 180.0(5) ?
C5 N2 C4 N2 . . . 7_565 0.7(11) ?
C5 N2 C4 C3 . . . . -177.4(6) ?
C5 N3 C5 N2 7_565 . . . 0.7(10) ?
C5 N3 C5 C8 7_565 . . . -179.9(4) ?
C5 C8 C9 C10 . . . . 178.9(5) ?
C5 C8 C7 C6 . . . . -179.3(5) ?
C3 C2 C1 N1 . . . . 1.4(9) ?
C1 N1 C1 C2 7_565 . . . -0.1(12) ?
C1 C2 C3 C4 . . . . 174.8(6) ?
C1 C2 C3 C2 . . . 7_565 -2.7(11) ?
C8 C9 C10 N4 . . . . 0.1(9) ?
C9 C8 C7 C6 . . . . -0.7(8) ?
C6 N4 C10 C9 . . . . -0.1(9) ?
C7 C8 C9 C10 . . . . 0.4(8) ?
C10 N4 C6 C7 . . . . -0.2(9) ?

_cod_database_fobs_code 2312575
